data_2234204
loop_
_publ_author_name
'Ning, Yong-Xia'
'Fan, Wen'
'Xie, Gang'

_publ_section_title
;
 <i>catena</i>-Poly[[(dichloridozinc)-\m-4,4'-bis(1<i>H</i>-imidazol-1-yl)biphenyl-\k^2^<i>N</i>^3^:<i>N</i>^3'^]
 0.25-hydrate]
;
_journal_coeditor_code HB6628
_journal_issue 4
_journal_name_full 'Acta Crystallographica Section E'
_journal_page_first m406
_journal_paper_doi 10.1107/S1600536812009543
_journal_volume 68
_journal_year 2012
_chemical_formula_iupac '[Zn Cl2 (C18 H14 N4)], 0.25H2 O'
_chemical_formula_moiety 'C18 H14 Cl2 N4 Zn, 0.25(H2 O)'
_chemical_formula_sum 'C18 H14.5 Cl2 N4 O0.25 Zn'
_chemical_formula_weight 427.11
_chemical_name_systematic
;
<i>catena</i>-Poly[[(dichloridozinc)-\m-4,4'-bis(1<i>H</i>-
imidazol-1-yl)biphenyl-\k^2^<i>N</i>^3^:<i>N</i>^3'^] 0.25-hydrate]
;
_space_group_IT_number 14
_symmetry_cell_setting monoclinic
_symmetry_space_group_name_Hall '-P 2yn'
_symmetry_space_group_name_H-M 'P 1 21/n 1'
_atom_sites_solution_hydrogens geom
_atom_sites_solution_primary direct
_atom_sites_solution_secondary difmap
_audit_creation_method SHELXL-97
_cell_angle_alpha 90.00
_cell_angle_beta 101.08(3)
_cell_angle_gamma 90.00
_cell_formula_units_Z 4
_cell_length_a 8.1565(16)
_cell_length_b 12.554(3)
_cell_length_c 18.411(4)
_cell_measurement_reflns_used 15648
_cell_measurement_temperature 293(2)
_cell_measurement_theta_max 27.6
_cell_measurement_theta_min 3.0
_cell_volume 1850.1(7)
_computing_cell_refinement 'CrystalClear (Rigaku/MSC, 2005)'
_computing_data_collection 'CrystalClear (Rigaku/MSC, 2005)'
_computing_data_reduction 'CrystalClear (Rigaku/MSC, 2005)'
_computing_molecular_graphics 'SHELXTL (Sheldrick, 2008)'
_computing_publication_material 'SHELXTL (Sheldrick, 2008)'
_computing_structure_refinement 'SHELXL97 (Sheldrick, 2008)'
_computing_structure_solution 'SHELXS97 (Sheldrick, 2008)'
_diffrn_ambient_temperature 293(2)
_diffrn_detector_area_resol_mean 9
_diffrn_measured_fraction_theta_full 0.997
_diffrn_measured_fraction_theta_max 0.997
_diffrn_measurement_device_type 'Rigaku Mercury CCD'
_diffrn_measurement_method \w
_diffrn_radiation_monochromator graphite
_diffrn_radiation_source 'fine-focus sealed tube'
_diffrn_radiation_type MoK\a
_diffrn_radiation_wavelength 0.71073
_diffrn_reflns_av_R_equivalents 0.0576
_diffrn_reflns_av_sigmaI/netI 0.0436
_diffrn_reflns_limit_h_max 9
_diffrn_reflns_limit_h_min -9
_diffrn_reflns_limit_k_max 14
_diffrn_reflns_limit_k_min -14
_diffrn_reflns_limit_l_max 21
_diffrn_reflns_limit_l_min -21
_diffrn_reflns_number 15655
_diffrn_reflns_theta_full 25.02
_diffrn_reflns_theta_max 25.02
_diffrn_reflns_theta_min 3.05
_diffrn_standards_decay_% 0
_diffrn_standards_interval_count 0
_diffrn_standards_interval_time 0
_exptl_absorpt_coefficient_mu 1.626
_exptl_absorpt_correction_T_max 0.737
_exptl_absorpt_correction_T_min 0.687
_exptl_absorpt_correction_type multi-scan
_exptl_absorpt_process_details '(CrystalClear; Rigaku/MSC, 2005)'
_exptl_crystal_colour colorless
_exptl_crystal_density_diffrn 1.533
_exptl_crystal_density_method 'not measured'
_exptl_crystal_description block
_exptl_crystal_F_000 866
_exptl_crystal_size_max 0.25
_exptl_crystal_size_mid 0.22
_exptl_crystal_size_min 0.20
_refine_diff_density_max 0.345
_refine_diff_density_min -0.309
_refine_ls_extinction_method none
_refine_ls_goodness_of_fit_ref 1.161
_refine_ls_hydrogen_treatment constr
_refine_ls_matrix_type full
_refine_ls_number_parameters 230
_refine_ls_number_reflns 3256
_refine_ls_number_restraints 0
_refine_ls_restrained_S_all 1.161
_refine_ls_R_factor_all 0.0738
_refine_ls_R_factor_gt 0.0519
_refine_ls_shift/su_max 0.001
_refine_ls_shift/su_mean 0.000
_refine_ls_structure_factor_coef Fsqd
_refine_ls_weighting_details 'calc w=1/[\s^2^(Fo^2^)+(0.0291P)^2^+1.2964P] where P=(Fo^2^+2Fc^2^)/3'
_refine_ls_weighting_scheme calc
_refine_ls_wR_factor_gt 0.0864
_refine_ls_wR_factor_ref 0.0923
_reflns_number_gt 2622
_reflns_number_total 3256
_reflns_threshold_expression I>2\s(I)
_cod_data_source_file hb6628.cif
_cod_data_source_block I
_cod_original_cell_volume 1850.0(6)
_cod_original_sg_symbol_H-M 'P 21/n'
_cod_original_formula_sum 'C18 H14.50 Cl2 N4 O0.25 Zn'
_cod_database_code 2234204
_cod_database_fobs_code 2234204

loop_
_symmetry_equiv_pos_as_xyz
'x, y, z'
'-x+1/2, y+1/2, -z+1/2'
'-x, -y, -z'
'x-1/2, -y-1/2, z-1/2'

loop_
_atom_site_type_symbol
_atom_site_label
_atom_site_fract_x
_atom_site_fract_y
_atom_site_fract_z
_atom_site_U_iso_or_equiv
_atom_site_adp_type
_atom_site_calc_flag
_atom_site_refinement_flags
_atom_site_occupancy
_atom_site_symmetry_multiplicity
N N3 0.1785(4) 0.2607(2) 0.64336(16) 0.0383(8) Uani d . 1 1
C C16 0.2231(5) 0.3586(3) 0.6299(2) 0.0405(10) Uani d . 1 1
H H16 0.2570 0.4097 0.6663 0.049 Uiso calc R 1 1
N N4 0.2135(4) 0.3755(2) 0.55687(16) 0.0380(8) Uani d . 1 1
C C13 0.2497(5) 0.4730(3) 0.5231(2) 0.0370(9) Uani d . 1 1
C C14 0.3472(6) 0.5486(3) 0.5650(2) 0.0570(12) Uani d . 1 1
H H14 0.3939 0.5347 0.6143 0.068 Uiso calc R 1 1
C C15 0.3752(6) 0.6452(3) 0.5337(2) 0.0566(12) Uani d . 1 1
H H15 0.4387 0.6964 0.5630 0.068 Uiso calc R 1 1
C C10 0.3122(5) 0.6681(3) 0.4604(2) 0.0385(9) Uani d . 1 1
Zn Zn1 0.67056(5) 1.30302(3) 0.24360(2) 0.03635(15) Uani d . 1 1
N N1 0.5135(4) 1.2116(2) 0.28937(16) 0.0371(8) Uani d . 1 1
N N2 0.4081(4) 1.0778(2) 0.34273(17) 0.0385(8) Uani d . 1 1
C C1 0.5385(5) 1.1127(3) 0.3145(2) 0.0411(10) Uani d . 1 1
H H1 0.6337 1.0728 0.3128 0.049 Uiso calc R 1 1
C C2 0.3587(5) 1.2400(3) 0.3021(2) 0.0430(10) Uani d . 1 1
H H2 0.3073 1.3055 0.2900 0.052 Uiso calc R 1 1
C C3 0.2931(5) 1.1594(3) 0.3345(2) 0.0448(10) Uani d . 1 1
H H3 0.1897 1.1585 0.3488 0.054 Uiso calc R 1 1
C C4 0.3885(4) 0.9745(3) 0.3733(2) 0.0361(9) Uani d . 1 1
C C5 0.4253(5) 0.8852(3) 0.3368(2) 0.0429(10) Uani d . 1 1
H H5 0.4660 0.8918 0.2931 0.051 Uiso calc R 1 1
C C6 0.4018(5) 0.7850(3) 0.3650(2) 0.0413(10) Uani d . 1 1
H H6 0.4273 0.7245 0.3402 0.050 Uiso calc R 1 1
C C7 0.3404(5) 0.7745(3) 0.4297(2) 0.0384(9) Uani d . 1 1
C C8 0.3060(5) 0.8666(3) 0.4660(2) 0.0481(11) Uani d . 1 1
H H8 0.2670 0.8609 0.5101 0.058 Uiso calc R 1 1
C C9 0.3285(5) 0.9661(3) 0.4380(2) 0.0471(10) Uani d . 1 1
H H9 0.3033 1.0269 0.4625 0.056 Uiso calc R 1 1
C C18 0.1364(6) 0.2126(3) 0.5758(2) 0.0503(11) Uani d . 1 1
H H18 0.0996 0.1427 0.5680 0.060 Uiso calc R 1 1
C C17 0.1562(6) 0.2820(3) 0.5223(2) 0.0520(12) Uani d . 1 1
H H17 0.1352 0.2690 0.4716 0.062 Uiso calc R 1 1
C C12 0.1883(5) 0.4928(3) 0.4495(2) 0.0505(11) Uani d . 1 1
H H12 0.1239 0.4417 0.4205 0.061 Uiso calc R 1 1
C C11 0.2221(5) 0.5887(3) 0.4187(2) 0.0503(11) Uani d . 1 1
H H11 0.1832 0.6001 0.3684 0.060 Uiso calc R 1 1
Cl Cl1 0.56577(14) 1.46719(8) 0.22217(6) 0.0567(3) Uani d . 1 1
Cl Cl2 0.91696(13) 1.29605(10) 0.32170(6) 0.0563(3) Uani d . 1 1
O O1W 0.0484(16) 0.9183(11) 0.5755(7) 0.080(4) Uiso d P 0.25 1
H H1B 0.0526 0.9507 0.6164 0.120 Uiso d PR 0.25 1
H H1A 0.0731 0.8530 0.5831 0.120 Uiso d PR 0.25 1

loop_
_atom_site_aniso_label
_atom_site_aniso_U_11
_atom_site_aniso_U_22
_atom_site_aniso_U_33
_atom_site_aniso_U_12
_atom_site_aniso_U_13
_atom_site_aniso_U_23
N3 0.045(2) 0.0354(18) 0.0334(19) 0.0009(15) 0.0035(15) 0.0016(15)
C16 0.043(2) 0.042(2) 0.035(2) -0.004(2) 0.0025(19) 0.0000(19)
N4 0.044(2) 0.0363(18) 0.0319(19) -0.0018(15) 0.0035(15) 0.0015(15)
C13 0.040(2) 0.037(2) 0.032(2) 0.0002(18) 0.0032(18) 0.0035(18)
C14 0.085(3) 0.054(3) 0.028(2) -0.017(3) -0.001(2) 0.003(2)
C15 0.078(3) 0.046(3) 0.041(3) -0.020(2) -0.001(2) -0.001(2)
C10 0.039(2) 0.039(2) 0.037(2) -0.0005(18) 0.0054(18) 0.0047(18)
Zn1 0.0407(3) 0.0323(2) 0.0346(3) -0.0028(2) 0.00384(19) -0.0020(2)
N1 0.0362(19) 0.036(2) 0.0378(19) -0.0013(15) 0.0044(15) 0.0014(15)
N2 0.0329(18) 0.0384(18) 0.044(2) -0.0008(15) 0.0069(15) 0.0023(15)
C1 0.035(2) 0.039(2) 0.051(3) 0.0049(19) 0.011(2) 0.002(2)
C2 0.039(2) 0.038(2) 0.050(3) 0.0075(19) 0.003(2) 0.005(2)
C3 0.034(2) 0.047(2) 0.054(3) 0.003(2) 0.009(2) 0.003(2)
C4 0.028(2) 0.039(2) 0.040(2) -0.0021(17) 0.0032(17) 0.0047(19)
C5 0.046(2) 0.046(3) 0.039(2) 0.001(2) 0.014(2) 0.002(2)
C6 0.045(2) 0.036(2) 0.044(2) 0.0053(19) 0.011(2) -0.0004(18)
C7 0.033(2) 0.042(2) 0.037(2) -0.0034(18) -0.0002(18) 0.0035(18)
C8 0.055(3) 0.050(3) 0.043(2) -0.005(2) 0.019(2) -0.001(2)
C9 0.057(3) 0.038(2) 0.049(3) -0.001(2) 0.018(2) -0.003(2)
C18 0.070(3) 0.039(2) 0.039(3) -0.008(2) 0.003(2) 0.000(2)
C17 0.077(3) 0.046(3) 0.029(2) -0.013(2) 0.002(2) -0.005(2)
C12 0.065(3) 0.042(2) 0.040(3) -0.012(2) -0.004(2) -0.001(2)
C11 0.062(3) 0.049(3) 0.034(2) -0.006(2) -0.005(2) 0.010(2)
Cl1 0.0701(8) 0.0351(6) 0.0578(7) 0.0074(5) -0.0061(6) -0.0028(5)
Cl2 0.0412(6) 0.0771(8) 0.0463(6) 0.0007(6) -0.0021(5) 0.0011(6)

loop_
_atom_type_symbol
_atom_type_description
_atom_type_scat_dispersion_real
_atom_type_scat_dispersion_imag
_atom_type_scat_source
C C 0.0033 0.0016 'International Tables Vol C Tables 4.2.6.8 and 6.1.1.4'
H H 0.0000 0.0000 'International Tables Vol C Tables 4.2.6.8 and 6.1.1.4'
N N 0.0061 0.0033 'International Tables Vol C Tables 4.2.6.8 and 6.1.1.4'
O O 0.0106 0.0060 'International Tables Vol C Tables 4.2.6.8 and 6.1.1.4'
Cl Cl 0.1484 0.1585 'International Tables Vol C Tables 4.2.6.8 and 6.1.1.4'
Zn Zn 0.2839 1.4301 'International Tables Vol C Tables 4.2.6.8 and 6.1.1.4'

loop_
_geom_angle_atom_site_label_1
_geom_angle_atom_site_label_2
_geom_angle_atom_site_label_3
_geom_angle_site_symmetry_1
_geom_angle_site_symmetry_3
_geom_angle
C16 N3 C18 . . 105.7(3)
C16 N3 Zn1 . 4_576 126.7(3)
C18 N3 Zn1 . 4_576 127.5(3)
N3 C16 N4 . . 111.6(3)
N3 C16 H16 . . 124.2
N4 C16 H16 . . 124.2
C16 N4 C17 . . 106.1(3)
C16 N4 C13 . . 126.3(3)
C17 N4 C13 . . 127.6(3)
C12 C13 C14 . . 119.4(4)
C12 C13 N4 . . 121.1(3)
C14 C13 N4 . . 119.4(3)
C13 C14 C15 . . 119.7(4)
C13 C14 H14 . . 120.1
C15 C14 H14 . . 120.1
C10 C15 C14 . . 122.1(4)
C10 C15 H15 . . 118.9
C14 C15 H15 . . 118.9
C15 C10 C11 . . 116.9(4)
C15 C10 C7 . . 120.3(4)
C11 C10 C7 . . 122.8(3)
N1 Zn1 N3 . 4_675 106.86(12)
N1 Zn1 Cl2 . . 105.84(9)
N3 Zn1 Cl2 4_675 . 112.85(10)
N1 Zn1 Cl1 . . 110.21(9)
N3 Zn1 Cl1 4_675 . 106.34(10)
Cl2 Zn1 Cl1 . . 114.52(5)
C1 N1 C2 . . 105.6(3)
C1 N1 Zn1 . . 127.6(3)
C2 N1 Zn1 . . 126.9(3)
C1 N2 C3 . . 106.8(3)
C1 N2 C4 . . 127.0(3)
C3 N2 C4 . . 126.2(3)
N1 C1 N2 . . 111.1(3)
N1 C1 H1 . . 124.5
N2 C1 H1 . . 124.5
C3 C2 N1 . . 109.8(4)
C3 C2 H2 . . 125.1
N1 C2 H2 . . 125.1
C2 C3 N2 . . 106.8(3)
C2 C3 H3 . . 126.6
N2 C3 H3 . . 126.6
C5 C4 C9 . . 120.7(4)
C5 C4 N2 . . 119.7(3)
C9 C4 N2 . . 119.6(4)
C4 C5 C6 . . 119.9(4)
C4 C5 H5 . . 120.1
C6 C5 H5 . . 120.1
C7 C6 C5 . . 120.5(4)
C7 C6 H6 . . 119.8
C5 C6 H6 . . 119.8
C6 C7 C8 . . 118.3(4)
C6 C7 C10 . . 121.4(4)
C8 C7 C10 . . 120.2(4)
C9 C8 C7 . . 121.3(4)
C9 C8 H8 . . 119.4
C7 C8 H8 . . 119.4
C4 C9 C8 . . 119.4(4)
C4 C9 H9 . . 120.3
C8 C9 H9 . . 120.3
C17 C18 N3 . . 109.7(4)
C17 C18 H18 . . 125.2
N3 C18 H18 . . 125.2
C18 C17 N4 . . 106.9(3)
C18 C17 H17 . . 126.6
N4 C17 H17 . . 126.6
C13 C12 C11 . . 119.9(4)
C13 C12 H12 . . 120.0
C11 C12 H12 . . 120.0
C12 C11 C10 . . 121.8(4)
C12 C11 H11 . . 119.1
C10 C11 H11 . . 119.1
H1B O1W H1A . . 110.4

loop_
_geom_bond_atom_site_label_1
_geom_bond_atom_site_label_2
_geom_bond_site_symmetry_2
_geom_bond_distance
_geom_bond_publ_flag
N3 C16 . 1.319(5) ?
N3 C18 . 1.365(5) ?
N3 Zn1 4_576 2.024(3) ?
C16 N4 . 1.349(5) ?
C16 H16 . 0.9300 ?
N4 C17 . 1.374(5) ?
N4 C13 . 1.429(5) ?
C13 C12 . 1.373(5) ?
C13 C14 . 1.376(5) ?
C14 C15 . 1.380(6) ?
C14 H14 . 0.9300 ?
C15 C10 . 1.379(5) ?
C15 H15 . 0.9300 ?
C10 C11 . 1.381(5) ?
C10 C7 . 1.486(5) ?
Zn1 N1 . 2.021(3) y
Zn1 N3 4_675 2.024(3) y
Zn1 Cl2 . 2.2368(13) y
Zn1 Cl1 . 2.2370(12) y
N1 C1 . 1.326(4) ?
N1 C2 . 1.375(5) ?
N2 C1 . 1.344(5) ?
N2 C3 . 1.377(5) ?
N2 C4 . 1.435(5) ?
C1 H1 . 0.9300 ?
C2 C3 . 1.338(5) ?
C2 H2 . 0.9300 ?
C3 H3 . 0.9300 ?
C4 C5 . 1.370(5) ?
C4 C9 . 1.375(5) ?
C5 C6 . 1.388(5) ?
C5 H5 . 0.9300 ?
C6 C7 . 1.385(5) ?
C6 H6 . 0.9300 ?
C7 C8 . 1.391(5) ?
C8 C9 . 1.377(5) ?
C8 H8 . 0.9300 ?
C9 H9 . 0.9300 ?
C18 C17 . 1.349(5) ?
C18 H18 . 0.9300 ?
C17 H17 . 0.9300 ?
C12 C11 . 1.381(5) ?
C12 H12 . 0.9300 ?
C11 H11 . 0.9300 ?
O1W H1B . 0.8500 ?
O1W H1A . 0.8499 ?

loop_
_geom_hbond_atom_site_label_D
_geom_hbond_atom_site_label_H
_geom_hbond_atom_site_label_A
_geom_hbond_site_symmetry_A
_geom_hbond_distance_DH
_geom_hbond_distance_HA
_geom_hbond_distance_DA
_geom_hbond_angle_DHA
O1W H1A Cl2 3_676 0.85 2.55 3.270(14) 143
O1W H1B Cl1 4_586 0.85 2.19 3.038(14) 179

loop_
_geom_torsion_atom_site_label_1
_geom_torsion_atom_site_label_2
_geom_torsion_atom_site_label_3
_geom_torsion_atom_site_label_4
_geom_torsion_site_symmetry_1
_geom_torsion
C18 N3 C16 N4 . -0.7(4)
Zn1 N3 C16 N4 4_576 -179.6(2)
N3 C16 N4 C17 . 1.0(4)
N3 C16 N4 C13 . 178.8(3)
C16 N4 C13 C12 . -159.4(4)
C17 N4 C13 C12 . 17.9(6)
C16 N4 C13 C14 . 20.2(6)
C17 N4 C13 C14 . -162.4(4)
C12 C13 C14 C15 . 3.1(7)
N4 C13 C14 C15 . -176.6(4)
C13 C14 C15 C10 . -1.8(7)
C14 C15 C10 C11 . -1.5(7)
C14 C15 C10 C7 . 177.8(4)
N3 Zn1 N1 C1 4_675 70.1(3)
Cl2 Zn1 N1 C1 . -50.4(3)
Cl1 Zn1 N1 C1 . -174.8(3)
N3 Zn1 N1 C2 4_675 -111.1(3)
Cl2 Zn1 N1 C2 . 128.4(3)
Cl1 Zn1 N1 C2 . 4.0(3)
C2 N1 C1 N2 . -0.4(4)
Zn1 N1 C1 N2 . 178.6(2)
C3 N2 C1 N1 . 0.4(4)
C4 N2 C1 N1 . 178.5(3)
C1 N1 C2 C3 . 0.2(4)
Zn1 N1 C2 C3 . -178.8(3)
N1 C2 C3 N2 . 0.1(5)
C1 N2 C3 C2 . -0.3(4)
C4 N2 C3 C2 . -178.4(3)
C1 N2 C4 C5 . -45.5(5)
C3 N2 C4 C5 . 132.2(4)
C1 N2 C4 C9 . 136.4(4)
C3 N2 C4 C9 . -46.0(5)
C9 C4 C5 C6 . 0.1(6)
N2 C4 C5 C6 . -178.0(3)
C4 C5 C6 C7 . 0.3(6)
C5 C6 C7 C8 . -1.0(6)
C5 C6 C7 C10 . 179.2(4)
C15 C10 C7 C6 . 129.7(4)
C11 C10 C7 C6 . -51.0(6)
C15 C10 C7 C8 . -50.1(6)
C11 C10 C7 C8 . 129.3(4)
C6 C7 C8 C9 . 1.3(6)
C10 C7 C8 C9 . -178.9(4)
C5 C4 C9 C8 . 0.2(6)
N2 C4 C9 C8 . 178.4(4)
C7 C8 C9 C4 . -1.0(6)
C16 N3 C18 C17 . 0.1(5)
Zn1 N3 C18 C17 4_576 179.0(3)
N3 C18 C17 N4 . 0.5(5)
C16 N4 C17 C18 . -0.9(5)
C13 N4 C17 C18 . -178.6(4)
C14 C13 C12 C11 . -1.2(6)
N4 C13 C12 C11 . 178.5(4)
C13 C12 C11 C10 . -2.3(7)
C15 C10 C11 C12 . 3.6(6)
C7 C10 C11 C12 . -175.8(4)
